data_4033283
loop_
_publ_author_name
'Coomber, Charlotte E.'
'Benhamou, Laure'
'Bu\<car, Dejan-Kre\<simir'
'Smith, Peter D.'
'Porter, Michael J.'
'Sheppard, Tom David'

_publ_section_title
;
 Silver-Free Palladium Catalyzed C(sp3)-H Arylation of Saturated Bicyclic
 Amine Scaffolds.
;
_journal_name_full 'The Journal of organic chemistry'
_journal_paper_doi 10.1021/acs.joc.7b02665
_journal_year 2017
_chemical_formula_moiety 'C20 H22 N2 O2'
_chemical_formula_sum 'C20 H22 N2 O2'
_chemical_formula_weight 322.39
_space_group_IT_number 2
_symmetry_cell_setting triclinic
_symmetry_Int_Tables_number 2
_symmetry_space_group_name_Hall '-P 1'
_symmetry_space_group_name_H-M 'P -1'
_atom_sites_solution_hydrogens mixed
_audit_creation_date 2017-05-30T15:18:09-00:00
_audit_creation_method 'WinGX routine CIF_UPDATE'
_cell_angle_alpha 99.468(3)
_cell_angle_beta 94.704(3)
_cell_angle_gamma 92.002(3)
_cell_formula_units_Z 2
_cell_length_a 6.4362(2)
_cell_length_b 10.8331(4)
_cell_length_c 11.9492(4)
_cell_measurement_reflns_used 9621
_cell_measurement_temperature 150(1)
_cell_measurement_theta_max 73.166
_cell_measurement_theta_min 3.748
_cell_volume 818.03(5)
_computing_cell_refinement 'CrysAlisPro 1.171.38.43 (Rigaku OD, 2015)'
_computing_data_collection 'CrysAlisPro 1.171.38.43 (Rigaku OD, 2015)'
_computing_data_reduction 'CrysAlisPro 1.171.38.43 (Rigaku OD, 2015)'
_computing_structure_refinement 'SHELXL-2014/7 (Sheldrick, 2014)'
_diffrn_ambient_environment N~2~
_diffrn_ambient_temperature 150(1)
_diffrn_detector 'CCD plate'
_diffrn_detector_area_resol_mean 5.2031
_diffrn_detector_type Atlas
_diffrn_measured_fraction_theta_full 0.994
_diffrn_measured_fraction_theta_max 0.994
_diffrn_measurement_device 'four-circle diffractometer'
_diffrn_measurement_device_type 'SuperNova, Dual, Cu at zero, Atlas'
_diffrn_measurement_method '\w scans'
_diffrn_orient_matrix_type 'CrysAlisPro convention (1999,Acta A55,543-557)'
_diffrn_orient_matrix_UB_11 0.2032467
_diffrn_orient_matrix_UB_12 -0.0492476
_diffrn_orient_matrix_UB_13 -0.0463559
_diffrn_orient_matrix_UB_21 -0.0021196
_diffrn_orient_matrix_UB_22 0.0989218
_diffrn_orient_matrix_UB_23 -0.0790702
_diffrn_orient_matrix_UB_31 0.1284519
_diffrn_orient_matrix_UB_32 0.0928532
_diffrn_orient_matrix_UB_33 0.0939077
_diffrn_radiation_monochromator mirror
_diffrn_radiation_probe x-ray
_diffrn_radiation_type CuK\a
_diffrn_radiation_wavelength 1.54184
_diffrn_reflns_av_R_equivalents 0.0225
_diffrn_reflns_av_unetI/netI 0.0194
_diffrn_reflns_Laue_measured_fraction_full 0.994
_diffrn_reflns_Laue_measured_fraction_max 0.994
_diffrn_reflns_limit_h_max 7
_diffrn_reflns_limit_h_min -7
_diffrn_reflns_limit_k_max 12
_diffrn_reflns_limit_k_min -12
_diffrn_reflns_limit_l_max 14
_diffrn_reflns_limit_l_min -14
_diffrn_reflns_number 11079
_diffrn_reflns_point_group_measured_fraction_full 0.994
_diffrn_reflns_point_group_measured_fraction_max 0.994
_diffrn_reflns_theta_full 66.57
_diffrn_reflns_theta_max 66.57
_diffrn_reflns_theta_min 3.765
_diffrn_source 'micro-focus sealed X-ray tube'
_diffrn_source_type 'SuperNova (Cu) X-ray Source'
_exptl_absorpt_coefficient_mu 0.676
_exptl_absorpt_correction_T_max 0.915
_exptl_absorpt_correction_T_min 0.858
_exptl_absorpt_correction_type gaussian
_exptl_absorpt_process_details
;
        CrysAlisPro 1.171.38.43 (Rigaku Oxford Diffraction, 2015)
Numerical absorption correction based on gaussian integration over
                        a multifaceted crystal model
        Empirical absorption correction using spherical harmonics,
 implemented in SCALE3 ABSPACK scaling algorithm.
;
_exptl_crystal_colour colourless
_exptl_crystal_density_diffrn 1.309
_exptl_crystal_description block
_exptl_crystal_F_000 344
_exptl_crystal_size_max 0.368
_exptl_crystal_size_mid 0.216
_exptl_crystal_size_min 0.214
_refine_diff_density_max 0.24
_refine_diff_density_min -0.191
_refine_diff_density_rms 0.036
_refine_ls_extinction_method none
_refine_ls_goodness_of_fit_ref 1.056
_refine_ls_hydrogen_treatment mixed
_refine_ls_matrix_type full
_refine_ls_number_parameters 222
_refine_ls_number_reflns 2881
_refine_ls_number_restraints 0
_refine_ls_restrained_S_all 1.056
_refine_ls_R_factor_all 0.0379
_refine_ls_R_factor_gt 0.0366
_refine_ls_shift/su_max 0
_refine_ls_shift/su_mean 0
_refine_ls_structure_factor_coef Fsqd
_refine_ls_weighting_details 'w=1/[\s^2^(Fo^2^)+(0.0547P)^2^+0.2393P] where P=(Fo^2^+2Fc^2^)/3'
_refine_ls_weighting_scheme calc
_refine_ls_wR_factor_gt 0.0975
_refine_ls_wR_factor_ref 0.0986
_reflns_Friedel_coverage 0
_reflns_number_gt 2741
_reflns_number_total 2881
_reflns_threshold_expression 'I > 2\s(I)'
_cod_data_source_file jo7b02665_si_003.cif
_cod_data_source_block 8a
_cod_database_code 4033283

loop_
_symmetry_equiv_pos_as_xyz
'x, y, z'
'-x, -y, -z'

loop_
_atom_site_label
_atom_site_type_symbol
_atom_site_fract_x
_atom_site_fract_y
_atom_site_fract_z
_atom_site_U_iso_or_equiv
_atom_site_adp_type
_atom_site_occupancy
_atom_site_site_symmetry_order
_atom_site_calc_flag
_atom_site_refinement_flags_posn
_atom_site_refinement_flags_adp
O1 O 1.26357(12) 0.42469(8) 0.76287(7) 0.0271(2) Uani 1 1 d . .
O2 O 0.40413(14) -0.06084(8) 0.87336(7) 0.0304(2) Uani 1 1 d . .
N1 N 0.93794(17) 0.33006(9) 0.96159(9) 0.0286(3) Uani 1 1 d . .
N2 N 0.93293(16) 0.33886(9) 0.73660(8) 0.0250(2) Uani 1 1 d . .
C14 C 0.61398(17) 0.11898(10) 0.61646(9) 0.0202(2) Uani 1 1 d . .
C18 C 0.65026(18) -0.03364(11) 0.74365(10) 0.0247(3) Uani 1 1 d . .
H18 H 0.7251 -0.0965 0.7701 0.03 Uiso 1 1 calc R U
C6 C 1.11220(17) 0.37750(10) 0.79942(9) 0.0211(2) Uani 1 1 d . .
C15 C 0.43277(18) 0.15407(10) 0.66545(10) 0.0232(3) Uani 1 1 d . .
H15 H 0.3588 0.2179 0.64 0.028 Uiso 1 1 calc R U
C19 C 0.72182(18) 0.02335(11) 0.65811(10) 0.0230(3) Uani 1 1 d . .
H19 H 0.8445 -0.0023 0.6273 0.028 Uiso 1 1 calc R U
C17 C 0.46568(18) 0.00275(11) 0.79080(10) 0.0234(3) Uani 1 1 d . .
C7 C 0.89628(18) 0.35484(11) 0.61790(9) 0.0226(3) Uani 1 1 d . .
H7 H 0.9964 0.4189 0.6025 0.027 Uiso 1 1 calc R U
C13 C 0.68768(17) 0.17353(10) 0.51710(9) 0.0208(3) Uani 1 1 d . .
H13 H 0.6733 0.1084 0.4492 0.025 Uiso 1 1 calc R U
C5 C 1.11895(19) 0.35979(10) 0.92233(10) 0.0231(3) Uani 1 1 d . .
C16 C 0.35730(18) 0.09735(11) 0.75137(10) 0.0257(3) Uani 1 1 d . .
H16 H 0.2346 0.1229 0.7821 0.031 Uiso 1 1 calc R U
C10 C 0.70179(19) 0.31319(12) 0.38339(10) 0.0276(3) Uani 1 1 d . .
H10A H 0.7026 0.4003 0.3735 0.033 Uiso 1 1 calc R U
H10B H 0.638 0.2612 0.3144 0.033 Uiso 1 1 calc R U
C3 C 1.3102(2) 0.37029(13) 1.10309(11) 0.0371(3) Uani 1 1 d . .
H3 H 1.4341 0.3833 1.1502 0.045 Uiso 1 1 calc R U
C11 C 0.92610(19) 0.27313(12) 0.41428(10) 0.0267(3) Uani 1 1 d . .
H11A H 0.9639 0.2038 0.3586 0.032 Uiso 1 1 calc R U
H11B H 1.0277 0.3425 0.4189 0.032 Uiso 1 1 calc R U
C12 C 0.91154(17) 0.23352(11) 0.53144(9) 0.0219(3) Uani 1 1 d . .
H12 H 1.0206 0.1787 0.5528 0.026 Uiso 1 1 calc R U
C8 C 0.67118(18) 0.39410(11) 0.58863(10) 0.0256(3) Uani 1 1 d . .
H8A H 0.5875 0.394 0.6525 0.031 Uiso 1 1 calc R U
H8B H 0.6725 0.4767 0.5673 0.031 Uiso 1 1 calc R U
C9 C 0.58772(18) 0.29293(11) 0.48724(10) 0.0237(3) Uani 1 1 d . .
H9 H 0.4352 0.2858 0.4734 0.028 Uiso 1 1 calc R U
C4 C 1.3081(2) 0.37757(12) 0.98815(11) 0.0295(3) Uani 1 1 d . .
H4 H 1.4309 0.394 0.9561 0.035 Uiso 1 1 calc R U
C1 C 0.9444(2) 0.32244(12) 1.07261(11) 0.0352(3) Uani 1 1 d . .
H1 H 0.8209 0.302 1.1021 0.042 Uiso 1 1 calc R U
C20 C 0.2301(2) -0.01497(13) 0.93165(11) 0.0345(3) Uani 1 1 d . .
H20A H 0.2563 0.0723 0.9625 0.052 Uiso 1 1 calc R U
H20B H 0.21 -0.061 0.9924 0.052 Uiso 1 1 calc R U
H20C H 0.107 -0.0253 0.8793 0.052 Uiso 1 1 calc R U
C2 C 1.1250(3) 0.34336(13) 1.14562(11) 0.0381(3) Uani 1 1 d . .
H2 H 1.1211 0.3392 1.2226 0.046 Uiso 1 1 calc R U
H2N H 0.833(2) 0.3114(14) 0.7724(13) 0.031(4) Uiso 1 1 d . .

loop_
_atom_site_aniso_label
_atom_site_aniso_U_11
_atom_site_aniso_U_22
_atom_site_aniso_U_33
_atom_site_aniso_U_23
_atom_site_aniso_U_13
_atom_site_aniso_U_12
O1 0.0234(4) 0.0332(5) 0.0253(4) 0.0066(4) 0.0034(3) -0.0022(3)
O2 0.0358(5) 0.0319(5) 0.0256(5) 0.0091(4) 0.0082(4) 0.0003(4)
N1 0.0349(6) 0.0251(5) 0.0266(5) 0.0041(4) 0.0086(4) -0.0001(4)
N2 0.0257(5) 0.0276(5) 0.0208(5) 0.0039(4) 0.0022(4) -0.0076(4)
C14 0.0201(5) 0.0178(5) 0.0208(5) 0.0007(4) -0.0027(4) -0.0026(4)
C18 0.0259(6) 0.0229(6) 0.0256(6) 0.0065(5) -0.0012(5) 0.0035(5)
C6 0.0243(6) 0.0165(5) 0.0216(6) 0.0003(4) 0.0033(4) 0.0011(4)
C15 0.0221(6) 0.0198(5) 0.0275(6) 0.0045(5) -0.0009(5) 0.0013(4)
C19 0.0205(5) 0.0232(6) 0.0251(6) 0.0030(5) 0.0018(4) 0.0023(4)
C17 0.0268(6) 0.0225(6) 0.0196(6) 0.0018(4) 0.0006(4) -0.0042(5)
C7 0.0229(6) 0.0231(6) 0.0216(6) 0.0049(4) 0.0008(4) -0.0043(4)
C13 0.0218(6) 0.0198(6) 0.0197(5) 0.0017(4) -0.0014(4) 0.0003(4)
C5 0.0312(6) 0.0161(5) 0.0215(6) 0.0010(4) 0.0044(5) 0.0008(4)
C16 0.0222(6) 0.0255(6) 0.0289(6) 0.0015(5) 0.0048(5) 0.0013(5)
C10 0.0322(6) 0.0262(6) 0.0248(6) 0.0086(5) -0.0027(5) -0.0017(5)
C3 0.0493(8) 0.0348(7) 0.0259(7) 0.0050(5) -0.0050(6) 0.0037(6)
C11 0.0298(6) 0.0284(6) 0.0228(6) 0.0059(5) 0.0051(5) 0.0002(5)
C12 0.0198(5) 0.0250(6) 0.0216(6) 0.0058(5) 0.0021(4) 0.0021(4)
C8 0.0266(6) 0.0200(6) 0.0308(6) 0.0052(5) 0.0040(5) 0.0021(5)
C9 0.0203(5) 0.0232(6) 0.0282(6) 0.0088(5) -0.0024(5) 0.0000(4)
C4 0.0338(7) 0.0283(6) 0.0258(6) 0.0039(5) 0.0007(5) 0.0003(5)
C1 0.0494(8) 0.0287(7) 0.0309(7) 0.0080(5) 0.0170(6) 0.0032(6)
C20 0.0338(7) 0.0414(8) 0.0294(7) 0.0067(6) 0.0100(5) -0.0041(6)
C2 0.0644(10) 0.0309(7) 0.0208(6) 0.0063(5) 0.0070(6) 0.0087(6)

loop_
_atom_type_symbol
_atom_type_description
_atom_type_scat_dispersion_real
_atom_type_scat_dispersion_imag
_atom_type_scat_source
C C 0.0181 0.0091 'International Tables Vol C Tables 4.2.6.8 and 6.1.1.4'
H H 0 0 'International Tables Vol C Tables 4.2.6.8 and 6.1.1.4'
N N 0.0311 0.018 'International Tables Vol C Tables 4.2.6.8 and 6.1.1.4'
O O 0.0492 0.0322 'International Tables Vol C Tables 4.2.6.8 and 6.1.1.4'

loop_
_exptl_crystal_face_index_h
_exptl_crystal_face_index_k
_exptl_crystal_face_index_l
_exptl_crystal_face_perp_dist
-3 5 3 0.1248
2 4 5 0.155
3 3 2 0.175
0 6 -6 0.1
-2 1 -7 0.12
-2 -6 -2 0.09
0 -6 5 0.11
0 -5 -5 0.055
4 -3 -1 0.19
-4 4 2 0.11
-3 1 5 0.066
0 0 -8 0.09
-1 -2 8 0.09
2 -1 7 0.12
-1 6 2 0.14
3 -2 4 0.155
3 1 3 0.16

loop_
_geom_angle_atom_site_label_1
_geom_angle_atom_site_label_2
_geom_angle_atom_site_label_3
_geom_angle
C17 O2 C20 116.76(10)
C5 N1 C1 116.46(11)
C6 N2 C7 122.31(10)
C6 N2 H2N 116.2(10)
C7 N2 H2N 121.1(10)
C15 C14 C19 116.97(10)
C15 C14 C13 122.49(10)
C19 C14 C13 120.41(10)
C19 C18 C17 120.28(10)
C19 C18 H18 119.9
C17 C18 H18 119.9
O1 C6 N2 124.18(11)
O1 C6 C5 120.61(10)
N2 C6 C5 115.21(10)
C14 C15 C16 122.38(11)
C14 C15 H15 118.8
C16 C15 H15 118.8
C18 C19 C14 121.56(10)
C18 C19 H19 119.2
C14 C19 H19 119.2
O2 C17 C16 124.62(11)
O2 C17 C18 116.25(10)
C16 C17 C18 119.13(11)
N2 C7 C12 114.05(9)
N2 C7 C8 112.26(9)
C12 C7 C8 102.80(9)
N2 C7 H7 109.2
C12 C7 H7 109.2
C8 C7 H7 109.2
C14 C13 C12 117.20(9)
C14 C13 C9 118.45(9)
C12 C13 C9 93.48(8)
C14 C13 H13 108.9
C12 C13 H13 108.9
C9 C13 H13 108.9
N1 C5 C4 123.94(11)
N1 C5 C6 117.20(10)
C4 C5 C6 118.85(11)
C17 C16 C15 119.67(11)
C17 C16 H16 120.2
C15 C16 H16 120.2
C9 C10 C11 102.82(9)
C9 C10 H10A 111.2
C11 C10 H10A 111.2
C9 C10 H10B 111.2
C11 C10 H10B 111.2
H10A C10 H10B 109.1
C2 C3 C4 118.42(13)
C2 C3 H3 120.8
C4 C3 H3 120.8
C12 C11 C10 103.31(9)
C12 C11 H11A 111.1
C10 C11 H11A 111.1
C12 C11 H11B 111.1
C10 C11 H11B 111.1
H11A C11 H11B 109.1
C11 C12 C7 106.73(9)
C11 C12 C13 100.96(9)
C7 C12 C13 103.52(9)
C11 C12 H12 114.7
C7 C12 H12 114.7
C13 C12 H12 114.7
C9 C8 C7 103.31(9)
C9 C8 H8A 111.1
C7 C8 H8A 111.1
C9 C8 H8B 111.1
C7 C8 H8B 111.1
H8A C8 H8B 109.1
C10 C9 C8 108.22(9)
C10 C9 C13 101.16(9)
C8 C9 C13 102.78(9)
C10 C9 H9 114.4
C8 C9 H9 114.4
C13 C9 H9 114.4
C5 C4 C3 118.42(12)
C5 C4 H4 120.8
C3 C4 H4 120.8
N1 C1 C2 123.48(13)
N1 C1 H1 118.3
C2 C1 H1 118.3
O2 C20 H20A 109.5
O2 C20 H20B 109.5
H20A C20 H20B 109.5
O2 C20 H20C 109.5
H20A C20 H20C 109.5
H20B C20 H20C 109.5
C3 C2 C1 119.20(12)
C3 C2 H2 120.4
C1 C2 H2 120.4

loop_
_geom_bond_atom_site_label_1
_geom_bond_atom_site_label_2
_geom_bond_distance
O1 C6 1.2287(14)
O2 C17 1.3686(14)
O2 C20 1.4283(16)
N1 C5 1.3395(16)
N1 C1 1.3399(16)
N2 C6 1.3382(15)
N2 C7 1.4581(14)
N2 H2N 0.869(16)
C14 C15 1.3846(16)
C14 C19 1.4021(16)
C14 C13 1.5124(15)
C18 C19 1.3794(16)
C18 C17 1.3978(17)
C18 H18 0.93
C6 C5 1.5095(15)
C15 C16 1.3914(17)
C15 H15 0.93
C19 H19 0.93
C17 C16 1.3834(17)
C7 C12 1.5439(16)
C7 C8 1.5527(16)
C7 H7 0.98
C13 C12 1.5444(15)
C13 C9 1.5449(15)
C13 H13 0.98
C5 C4 1.3836(18)
C16 H16 0.93
C10 C9 1.5346(16)
C10 C11 1.5549(17)
C10 H10A 0.97
C10 H10B 0.97
C3 C2 1.374(2)
C3 C4 1.3875(18)
C3 H3 0.93
C11 C12 1.5391(15)
C11 H11A 0.97
C11 H11B 0.97
C12 H12 0.98
C8 C9 1.5404(17)
C8 H8A 0.97
C8 H8B 0.97
C9 H9 0.98
C4 H4 0.93
C1 C2 1.384(2)
C1 H1 0.93
C20 H20A 0.96
C20 H20B 0.96
C20 H20C 0.96
C2 H2 0.93
